data_7002754
loop_
_publ_author_name
'Arora, Himanshu'
'Lloret, Francesc'
'Mukherjee, Rabindranath'

_publ_section_title
;
 Molecular squares of Ni(II) and Cu(II): ferromagnetic exchange
 interaction mediated by syn-anti carboxylate-bridging.
;
_journal_issue 44
_journal_name_full 'Dalton transactions (Cambridge, England : 2003)'
_journal_page_first 9759
_journal_page_last 9769
_journal_paper_doi 10.1039/b905463d
_journal_year 2009
_chemical_formula_moiety 'C48 H60 Cu4 F12 N8 O24 S4'
_chemical_formula_sum 'C48 H60 Cu4 F12 N8 O24 S4'
_chemical_formula_weight 1743.44
_chemical_name_systematic
;
?
;
_space_group_IT_number 82
_symmetry_cell_setting tetragonal
_symmetry_space_group_name_Hall 'I -4'
_symmetry_space_group_name_H-M 'I -4'
_atom_sites_solution_hydrogens geom
_atom_sites_solution_primary direct
_atom_sites_solution_secondary difmap
_audit_creation_method SHELXL-97
_cell_angle_alpha 90.00
_cell_angle_beta 90.00
_cell_angle_gamma 90.00
_cell_formula_units_Z 2
_cell_length_a 19.7752(8)
_cell_length_b 19.7752(8)
_cell_length_c 8.4849(7)
_cell_measurement_temperature 100(2)
_cell_measurement_theta_max 28.29
_cell_measurement_theta_min 2.61
_cell_volume 3318.1(3)
_computing_cell_refinement 'Bruker SMART'
_computing_data_collection 'Bruker SMART APEX'
_computing_data_reduction 'Bruker SAINT PLUS'
_computing_molecular_graphics 'Ortep-3 for Windows (Farrugia, 1997)'
_computing_publication_material 'WingX publication routine (Farrugia, 1999)'
_computing_structure_refinement 'SHELXL-97 (Sheldrick, 1997)'
_computing_structure_solution 'SIR97(Altomare, et. al. 1999)'
_diffrn_ambient_temperature 100(2)
_diffrn_measured_fraction_theta_full 0.992
_diffrn_measured_fraction_theta_max 0.992
_diffrn_measurement_device_type 'CCD area detector'
_diffrn_measurement_method 'phi and omega scan'
_diffrn_radiation_monochromator graphite
_diffrn_radiation_source 'fine-focus sealed tube'
_diffrn_radiation_type MoK\a
_diffrn_radiation_wavelength 0.71073
_diffrn_reflns_av_R_equivalents 0.0313
_diffrn_reflns_av_sigmaI/netI 0.0471
_diffrn_reflns_limit_h_max 26
_diffrn_reflns_limit_h_min -21
_diffrn_reflns_limit_k_max 25
_diffrn_reflns_limit_k_min -26
_diffrn_reflns_limit_l_max 11
_diffrn_reflns_limit_l_min -8
_diffrn_reflns_number 10684
_diffrn_reflns_theta_full 28.29
_diffrn_reflns_theta_max 28.29
_diffrn_reflns_theta_min 2.61
_exptl_absorpt_coefficient_mu 1.506
_exptl_absorpt_correction_T_max 0.9071
_exptl_absorpt_correction_T_min 0.8340
_exptl_absorpt_correction_type empirical
_exptl_absorpt_process_details SADABS
_exptl_crystal_colour blue
_exptl_crystal_density_diffrn 1.745
_exptl_crystal_density_method 'not measured'
_exptl_crystal_description needle
_exptl_crystal_F_000 1768
_exptl_crystal_size_max 0.13
_exptl_crystal_size_mid 0.08
_exptl_crystal_size_min 0.07
_refine_diff_density_max 0.953
_refine_diff_density_min -0.615
_refine_diff_density_rms 0.100
_refine_ls_abs_structure_details 'Flack H D (1983), Acta Cryst. A39, 876-881'
_refine_ls_abs_structure_Flack 0.046(16)
_refine_ls_extinction_method none
_refine_ls_goodness_of_fit_ref 1.060
_refine_ls_hydrogen_treatment mixed
_refine_ls_matrix_type full
_refine_ls_number_parameters 227
_refine_ls_number_reflns 3988
_refine_ls_number_restraints 3
_refine_ls_restrained_S_all 1.060
_refine_ls_R_factor_all 0.0425
_refine_ls_R_factor_gt 0.0369
_refine_ls_shift/su_max 0.001
_refine_ls_shift/su_mean 0.000
_refine_ls_structure_factor_coef Fsqd
_refine_ls_weighting_details 'calc w=1/[\s^2^(Fo^2^)+(0.0575P)^2^+7.9807P] where P=(Fo^2^+2Fc^2^)/3'
_refine_ls_weighting_scheme calc
_refine_ls_wR_factor_gt 0.0919
_refine_ls_wR_factor_ref 0.1128
_reflns_number_gt 3671
_reflns_number_total 3988
_reflns_threshold_expression >2sigma(I)
_cod_data_source_file b905463d.txt
_cod_data_source_block 2augam
_cod_depositor_comments
;
The following automatic conversions were performed:
'_symmetry_cell_setting' value 'Tetragonal' changed to 'tetragonal'
according to '/home/saulius/struct/CIF-dictionaries/cif_core.dic'
dictionary named 'cif_core.dic' version 2.4.1 from
2010-06-29.

'_exptl_absorpt_correction_type' value 'Empirical' changed to
'empirical' according to
'/home/saulius/struct/CIF-dictionaries/cif_core.dic' dictionary named
'cif_core.dic' version 2.4.1 from 2010-06-29.

Automatic conversion script
Id: cif_fix_enum 1527 2010-12-29 10:47:43Z saulius 
;
_cod_original_sg_symbol_H-M I-4
_cod_database_code 7002754

loop_
_symmetry_equiv_pos_as_xyz
'x, y, z'
'-x, -y, z'
'y, -x, -z'
'-y, x, -z'
'x+1/2, y+1/2, z+1/2'
'-x+1/2, -y+1/2, z+1/2'
'y+1/2, -x+1/2, -z+1/2'
'-y+1/2, x+1/2, -z+1/2'

loop_
_atom_site_label
_atom_site_type_symbol
_atom_site_fract_x
_atom_site_fract_y
_atom_site_fract_z
_atom_site_U_iso_or_equiv
_atom_site_adp_type
_atom_site_occupancy
_atom_site_symmetry_multiplicity
_atom_site_calc_flag
_atom_site_refinement_flags
_atom_site_disorder_assembly
_atom_site_disorder_group
Cu Cu 0.37108(2) 0.09403(2) 0.29499(5) 0.01564(12) Uani 1 1 d . . .
S1 S 0.22460(5) 0.09010(5) 0.48983(12) 0.0198(2) Uani 1 1 d . . .
F1 F 0.10035(14) 0.05258(15) 0.5499(4) 0.0446(8) Uani 1 1 d . . .
F2 F 0.17470(14) -0.02506(14) 0.5903(4) 0.0383(7) Uani 1 1 d . . .
F3 F 0.14650(15) 0.00116(16) 0.3527(4) 0.0428(8) Uani 1 1 d . . .
O1 O 0.38992(14) 0.00441(13) 0.2014(3) 0.0187(5) Uani 1 1 d . . .
O2 O 0.43270(13) 0.06664(13) 0.4701(3) 0.0171(5) Uani 1 1 d . . .
O3 O 0.28160(14) 0.05128(15) 0.4275(4) 0.0251(6) Uani 1 1 d . . .
O4 O 0.19846(15) 0.14043(15) 0.3838(4) 0.0255(6) Uani 1 1 d . . .
O5 O 0.23098(17) 0.11082(17) 0.6508(4) 0.0314(7) Uani 1 1 d . . .
O1W O 0.0699(5) 0.0123(4) 0.9859(14) 0.149(4) Uani 1 1 d . . .
N1 N 0.36802(17) 0.18740(16) 0.3973(4) 0.0185(7) Uani 1 1 d . . .
N2 N 0.33261(17) 0.12331(17) 0.0861(4) 0.0186(6) Uani 1 1 d . . .
C1 C 0.3684(2) 0.1894(2) 0.5570(5) 0.0222(8) Uani 1 1 d . . .
H1 H 0.3632 0.1484 0.6140 0.027 Uiso 1 1 calc R . .
C2 C 0.3762(2) 0.2490(2) 0.6397(5) 0.0237(9) Uani 1 1 d . . .
H2 H 0.3772 0.2484 0.7516 0.028 Uiso 1 1 calc R . .
C3 C 0.3825(2) 0.3093(2) 0.5598(6) 0.0281(9) Uani 1 1 d . . .
H3 H 0.3881 0.3508 0.6148 0.034 Uiso 1 1 calc R . .
C4 C 0.3802(2) 0.3076(2) 0.3975(5) 0.0259(9) Uani 1 1 d . . .
H4 H 0.3842 0.3484 0.3391 0.031 Uiso 1 1 calc R . .
C5 C 0.37197(19) 0.2460(2) 0.3179(5) 0.0204(8) Uani 1 1 d . . .
C6 C 0.3677(2) 0.2433(2) 0.1409(5) 0.0208(8) Uani 1 1 d . . .
H6A H 0.4118 0.2284 0.0981 0.025 Uiso 1 1 calc R . .
H6B H 0.3585 0.2893 0.1001 0.025 Uiso 1 1 calc R . .
C7 C 0.3127(2) 0.1956(2) 0.0830(5) 0.0210(8) Uani 1 1 d . . .
H7A H 0.2720 0.2017 0.1494 0.025 Uiso 1 1 calc R . .
H7B H 0.3005 0.2081 -0.0263 0.025 Uiso 1 1 calc R . .
C8 C 0.2725(2) 0.0830(2) 0.0400(5) 0.0225(8) Uani 1 1 d D . .
H8A H 0.2852(2) 0.0298(2) 0.0412(5) 0.034 Uiso 1 1 calc RD . .
H8B H 0.2566(2) 0.0975(2) -0.0774(5) 0.034 Uiso 1 1 calc RD . .
H8C H 0.2317(2) 0.0924(2) 0.1225(5) 0.034 Uiso 1 1 calc RD . .
C9 C 0.3903(2) 0.1133(2) -0.0273(5) 0.0218(8) Uani 1 1 d . . .
H9A H 0.4315 0.1333 0.0196 0.026 Uiso 1 1 calc R . .
H9B H 0.3802 0.1387 -0.1250 0.026 Uiso 1 1 calc R . .
C10 C 0.4056(2) 0.0404(2) -0.0714(5) 0.0220(8) Uani 1 1 d . . .
H10A H 0.4486 0.0396 -0.1309 0.026 Uiso 1 1 calc R . .
H10B H 0.3696 0.0244 -0.1433 0.026 Uiso 1 1 calc R . .
C11 C 0.41121(19) -0.0092(2) 0.0647(5) 0.0174(7) Uani 1 1 d . . .
C12 C 0.1582(2) 0.0269(2) 0.4972(6) 0.0274(9) Uani 1 1 d . . .

loop_
_atom_site_aniso_label
_atom_site_aniso_U_11
_atom_site_aniso_U_22
_atom_site_aniso_U_33
_atom_site_aniso_U_23
_atom_site_aniso_U_13
_atom_site_aniso_U_12
Cu 0.0188(2) 0.0174(2) 0.0107(2) 0.00084(17) -0.00040(17) 0.00110(17)
S1 0.0206(4) 0.0204(4) 0.0185(5) 0.0012(4) 0.0036(4) 0.0015(3)
F1 0.0230(13) 0.0373(16) 0.074(2) 0.0060(15) 0.0179(14) 0.0045(11)
F2 0.0326(14) 0.0281(14) 0.0541(19) 0.0125(14) 0.0159(14) 0.0044(11)
F3 0.0362(15) 0.0431(17) 0.049(2) -0.0088(14) -0.0030(14) -0.0125(12)
O1 0.0259(13) 0.0192(12) 0.0109(12) 0.0003(11) 0.0015(12) 0.0033(10)
O2 0.0170(13) 0.0224(13) 0.0120(13) 0.0042(10) -0.0021(10) 0.0030(10)
O3 0.0185(14) 0.0267(15) 0.0302(17) -0.0002(13) 0.0082(12) 0.0024(11)
O4 0.0290(15) 0.0239(15) 0.0236(16) 0.0024(12) 0.0022(12) 0.0040(12)
O5 0.0376(18) 0.0370(18) 0.0195(16) -0.0046(13) 0.0020(13) 0.0055(14)
O1W 0.172(8) 0.067(4) 0.209(11) -0.025(6) -0.066(8) 0.040(5)
N1 0.0237(17) 0.0161(15) 0.0157(17) 0.0025(13) -0.0016(13) -0.0013(12)
N2 0.0233(16) 0.0216(16) 0.0110(15) 0.0007(13) 0.0002(13) 0.0031(13)
C1 0.029(2) 0.023(2) 0.0143(19) 0.0021(15) 0.0024(15) -0.0010(16)
C2 0.031(2) 0.025(2) 0.0148(19) -0.0054(16) -0.0005(16) -0.0010(17)
C3 0.034(2) 0.024(2) 0.027(2) -0.0052(17) 0.0007(19) -0.0006(17)
C4 0.032(2) 0.023(2) 0.023(2) 0.0034(17) -0.0014(18) 0.0004(17)
C5 0.0187(18) 0.0219(19) 0.021(2) 0.0022(16) 0.0022(16) 0.0023(14)
C6 0.024(2) 0.0189(18) 0.0195(19) 0.0039(15) 0.0032(16) 0.0032(14)
C7 0.0230(19) 0.025(2) 0.0151(19) 0.0027(16) -0.0001(15) 0.0075(15)
C8 0.0166(18) 0.028(2) 0.022(2) 0.0003(16) -0.0020(15) 0.0040(15)
C9 0.029(2) 0.022(2) 0.0143(18) 0.0057(15) 0.0021(16) 0.0018(14)
C10 0.027(2) 0.025(2) 0.0142(19) 0.0000(16) -0.0006(16) 0.0072(15)
C11 0.0146(17) 0.0224(18) 0.0151(19) 0.0014(15) 0.0032(14) -0.0043(14)
C12 0.024(2) 0.0207(19) 0.037(3) 0.0010(19) 0.0106(19) 0.0056(15)

loop_
_atom_type_symbol
_atom_type_description
_atom_type_scat_dispersion_real
_atom_type_scat_dispersion_imag
_atom_type_scat_source
C C 0.0033 0.0016 'International Tables Vol C Tables 4.2.6.8 and 6.1.1.4'
H H 0.0000 0.0000 'International Tables Vol C Tables 4.2.6.8 and 6.1.1.4'
N N 0.0061 0.0033 'International Tables Vol C Tables 4.2.6.8 and 6.1.1.4'
O O 0.0106 0.0060 'International Tables Vol C Tables 4.2.6.8 and 6.1.1.4'
F F 0.0171 0.0103 'International Tables Vol C Tables 4.2.6.8 and 6.1.1.4'
S S 0.1246 0.1234 'International Tables Vol C Tables 4.2.6.8 and 6.1.1.4'
Cu Cu 0.3201 1.2651 'International Tables Vol C Tables 4.2.6.8 and 6.1.1.4'

loop_
_geom_angle_atom_site_label_1
_geom_angle_atom_site_label_2
_geom_angle_atom_site_label_3
_geom_angle
_geom_angle_site_symmetry_1
_geom_angle_site_symmetry_3
_geom_angle_publ_flag
O1 Cu O2 86.61(11) . . ?
O1 Cu N2 88.59(13) . . ?
O2 Cu N2 164.50(12) . . ?
O1 Cu N1 170.78(12) . . ?
O2 Cu N1 86.96(12) . . ?
N2 Cu N1 95.91(13) . . ?
O1 Cu O3 90.69(11) . . ?
O2 Cu O3 90.35(11) . . ?
N2 Cu O3 104.45(13) . . ?
N1 Cu O3 95.94(12) . . ?
O5 S1 O4 115.5(2) . . ?
O5 S1 O3 115.3(2) . . ?
O4 S1 O3 114.47(18) . . ?
O5 S1 C12 103.2(2) . . ?
O4 S1 C12 103.8(2) . . ?
O3 S1 C12 102.02(18) . . ?
C11 O1 Cu 128.5(3) . . ?
C11 O2 Cu 106.6(2) 7 . ?
S1 O3 Cu 125.93(18) . . ?
C5 N1 C1 118.4(4) . . ?
C5 N1 Cu 124.4(3) . . ?
C1 N1 Cu 116.8(3) . . ?
C7 N2 C8 107.5(3) . . ?
C7 N2 C9 108.5(3) . . ?
C8 N2 C9 111.6(3) . . ?
C7 N2 Cu 113.1(3) . . ?
C8 N2 Cu 112.4(3) . . ?
C9 N2 Cu 103.8(2) . . ?
N1 C1 C2 122.3(4) . . ?
N1 C1 H1 118.9 . . ?
C2 C1 H1 118.9 . . ?
C3 C2 C1 120.0(4) . . ?
C3 C2 H2 120.0 . . ?
C1 C2 H2 120.0 . . ?
C2 C3 C4 117.8(4) . . ?
C2 C3 H3 121.1 . . ?
C4 C3 H3 121.1 . . ?
C3 C4 C5 120.4(4) . . ?
C3 C4 H4 119.8 . . ?
C5 C4 H4 119.8 . . ?
N1 C5 C4 121.0(4) . . ?
N1 C5 C6 117.8(4) . . ?
C4 C5 C6 121.2(4) . . ?
C5 C6 C7 112.6(3) . . ?
C5 C6 H6A 109.1 . . ?
C7 C6 H6A 109.1 . . ?
C5 C6 H6B 109.1 . . ?
C7 C6 H6B 109.1 . . ?
H6A C6 H6B 107.8 . . ?
N2 C7 C6 113.8(3) . . ?
N2 C7 H7A 108.8 . . ?
C6 C7 H7A 108.8 . . ?
N2 C7 H7B 108.8 . . ?
C6 C7 H7B 108.8 . . ?
H7A C7 H7B 107.7 . . ?
N2 C8 H8A 109.5 . . ?
N2 C8 H8B 109.5 . . ?
H8A C8 H8B 109.5 . . ?
N2 C8 H8C 109.5 . . ?
H8A C8 H8C 109.5 . . ?
H8B C8 H8C 109.5 . . ?
N2 C9 C10 115.7(3) . . ?
N2 C9 H9A 108.4 . . ?
C10 C9 H9A 108.4 . . ?
N2 C9 H9B 108.4 . . ?
C10 C9 H9B 108.4 . . ?
H9A C9 H9B 107.4 . . ?
C9 C10 C11 116.1(3) . . ?
C9 C10 H10A 108.3 . . ?
C11 C10 H10A 108.3 . . ?
C9 C10 H10B 108.3 . . ?
C11 C10 H10B 108.3 . . ?
H10A C10 H10B 107.4 . . ?
O1 C11 O2 121.6(4) . 8_545 ?
O1 C11 C10 122.4(3) . . ?
O2 C11 C10 115.8(3) 8_545 . ?
F1 C12 F2 107.8(4) . . ?
F1 C12 F3 107.5(4) . . ?
F2 C12 F3 106.8(4) . . ?
F1 C12 S1 111.8(3) . . ?
F2 C12 S1 112.0(3) . . ?
F3 C12 S1 110.7(3) . . ?

loop_
_geom_bond_atom_site_label_1
_geom_bond_atom_site_label_2
_geom_bond_distance
_geom_bond_site_symmetry_2
_geom_bond_publ_flag
Cu O1 1.978(3) . ?
Cu O2 1.997(3) . ?
Cu N2 2.014(3) . ?
Cu N1 2.041(3) . ?
Cu O3 2.261(3) . ?
S1 O5 1.432(3) . ?
S1 O4 1.438(3) . ?
S1 O3 1.463(3) . ?
S1 C12 1.814(4) . ?
F1 C12 1.330(5) . ?
F2 C12 1.335(5) . ?
F3 C12 1.347(6) . ?
O1 C11 1.263(5) . ?
O2 C11 1.264(5) 7 ?
N1 C5 1.342(5) . ?
N1 C1 1.356(5) . ?
N2 C7 1.483(5) . ?
N2 C8 1.484(5) . ?
N2 C9 1.505(5) . ?
C1 C2 1.380(6) . ?
C1 H1 0.9500 . ?
C2 C3 1.378(6) . ?
C2 H2 0.9500 . ?
C3 C4 1.378(7) . ?
C3 H3 0.9500 . ?
C4 C5 1.403(6) . ?
C4 H4 0.9500 . ?
C5 C6 1.505(6) . ?
C6 C7 1.520(6) . ?
C6 H6A 0.9900 . ?
C6 H6B 0.9900 . ?
C7 H7A 0.9900 . ?
C7 H7B 0.9900 . ?
C8 H8A 1.0828 . ?
C8 H8B 1.0828 . ?
C8 H8C 1.0828 . ?
C9 C10 1.519(6) . ?
C9 H9A 0.9900 . ?
C9 H9B 0.9900 . ?
C10 C11 1.520(5) . ?
C10 H10A 0.9900 . ?
C10 H10B 0.9900 . ?
C11 O2 1.264(5) 8_545 ?
